data_4112783
loop_
_publ_author_name
'Douglas B. Grotjahn'
'Justin M. Hoerter'
'John L. Hubbard'

_publ_section_title
;
 Double C-H Activation during Functionalization of Phenyl(methyl)ketene on
 Iridium(I) Using Alkynes. Synthesis of 1,4-Dien-3-ones
;
_journal_name_full 'Journal of the American Chemical Society'
_journal_page_first 8866
_journal_page_last 8867
_journal_paper_doi 10.1021/ja048489+
_journal_volume 126
_journal_year 2004
_chemical_compound_source 'Grotjahn Lab'
_chemical_formula_moiety 'C31 H56 Cl Ir O P2'
_chemical_formula_sum 'C31 H56 Cl Ir O P2'
_chemical_formula_weight 739.2
_chemical_name_common 'Ir-metallacycle complex'
_chemical_name_systematic
; 
 ? 
;
_space_group_IT_number 14
_symmetry_cell_setting monoclinic
_symmetry_space_group_name_Hall '-P 2yn'
_symmetry_space_group_name_H-M 'P 1 21/n 1'
_atom_sites_solution_hydrogens geom
_atom_sites_solution_primary direct
_atom_sites_solution_secondary difmap
_audit_creation_method SHELXL
_cell_angle_alpha 90.00
_cell_angle_beta 98.540(10)
_cell_angle_gamma 90.00
_cell_formula_units_Z 4
_cell_length_a 10.0280(10)
_cell_length_b 15.732(2)
_cell_length_c 21.362(2)
_cell_measurement_reflns_used 25
_cell_measurement_temperature 173(2)
_cell_measurement_theta_max 15
_cell_measurement_theta_min 1.5
_cell_volume 3332.7(6)
_computing_cell_refinement P3
_computing_data_collection P3
_computing_data_reduction P3
_computing_molecular_graphics XP
_computing_publication_material SHELX
_computing_structure_refinement 'SHELXL-93 (Sheldrick, 1993)'
_computing_structure_solution 'SHELXS-86 (Sheldrick, 1990)'
_diffrn_ambient_temperature 173(2)
_diffrn_measured_fraction_theta_full 0.99
_diffrn_measurement_device 'Siemens P4'
_diffrn_measurement_method 'theta-2 theta'
_diffrn_radiation_monochromator graphite
_diffrn_radiation_source 'fine-focus sealed tube'
_diffrn_radiation_type MoK\a
_diffrn_radiation_wavelength 0.71073
_diffrn_reflns_av_R_equivalents 0.1140
_diffrn_reflns_av_sigmaI/netI 0.0452
_diffrn_reflns_limit_h_max 11
_diffrn_reflns_limit_h_min 0
_diffrn_reflns_limit_k_max 18
_diffrn_reflns_limit_k_min 0
_diffrn_reflns_limit_l_max 25
_diffrn_reflns_limit_l_min -25
_diffrn_reflns_number 6321
_diffrn_reflns_theta_max 25.05
_diffrn_reflns_theta_min 1.61
_diffrn_standards_decay_% '< 1%'
_diffrn_standards_interval_count 50
_diffrn_standards_number 2
_exptl_absorpt_coefficient_mu 4.203
_exptl_absorpt_correction_T_max 0.99
_exptl_absorpt_correction_T_min 0.66
_exptl_absorpt_correction_type empirical
_exptl_absorpt_process_details
;
 An empirical absorption correction (ellipsoid model) was applied by collecting 
 psi scans (5 high chi reflections) and using the XEMP program supplied by 
 Siemens. The T(max)/T(min) ratio is a little high (1.3) but was deemed to be 
 the best model possible.
;
_exptl_crystal_colour orange
_exptl_crystal_density_diffrn 1.464
_exptl_crystal_density_meas ?
_exptl_crystal_description prism
_exptl_crystal_F_000 1496
_exptl_crystal_size_max 0.6
_exptl_crystal_size_mid 0.5
_exptl_crystal_size_min 0.4
_refine_diff_density_max 1.839
_refine_diff_density_min -1.560
_refine_diff_density_rms 0.183
_refine_ls_extinction_coef 0.00123(14)
_refine_ls_extinction_expression Fc^*^=kFc[1+0.001xFc^2^\l^3^/sin(2\q)]^-1/4^
_refine_ls_extinction_method SHELXL
_refine_ls_goodness_of_fit_all 1.076
_refine_ls_goodness_of_fit_ref 1.049
_refine_ls_hydrogen_treatment constr
_refine_ls_matrix_type full
_refine_ls_number_parameters 325
_refine_ls_number_reflns 5853
_refine_ls_number_restraints 0
_refine_ls_restrained_S_all 2.048
_refine_ls_restrained_S_obs 1.049
_refine_ls_R_factor_all 0.0736
_refine_ls_R_factor_gt 0.0417
_refine_ls_shift/esd_mean 0.000
_refine_ls_shift/su_max 0.000
_refine_ls_structure_factor_coef Fsqd
_refine_ls_weighting_details 'w=1/[\s^2^(Fo^2^)+(0.0521P)^2^+20.0628P] where P=(Fo^2^+2Fc^2^)/3'
_refine_ls_weighting_scheme calc
_refine_ls_wR_factor_all 0.2190
_refine_ls_wR_factor_ref 0.0975
_reflns_number_gt 4395
_reflns_number_total 5887
_reflns_threshold_expression >2sigma(I)
_cod_data_source_file ja0484892Bsi20040528_015436.cif
_cod_data_source_block dg22d
_cod_depositor_comments
;
The following automatic conversions were performed:

'_exptl_crystal_density_meas' value 'n/a' was changed to '?' - the
value is perceived as not measured.

Automatic conversion script
Id: cif_fix_values 3008 2015-01-20 13:52:24Z robertas 
;
_cod_original_sg_symbol_H-M 'P 21/n'
_cod_database_code 4112783

loop_
_symmetry_equiv_pos_as_xyz
'x, y, z'
'-x+1/2, y+1/2, -z+1/2'
'-x, -y, -z'
'x-1/2, -y-1/2, z-1/2'

loop_
_atom_site_aniso_label
_atom_site_aniso_U_11
_atom_site_aniso_U_22
_atom_site_aniso_U_33
_atom_site_aniso_U_23
_atom_site_aniso_U_13
_atom_site_aniso_U_12
Ir 0.0264(2) 0.0353(2) 0.0242(2) 0.00087(15) 0.00678(11) 0.00143(14)
Cl 0.0386(11) 0.0540(13) 0.0446(12) 0.0121(11) 0.0194(9) 0.0036(10)
P1 0.0312(11) 0.0424(12) 0.0269(11) 0.0009(9) 0.0053(8) 0.0036(9)
C1 0.030(4) 0.073(7) 0.040(5) 0.005(5) 0.006(4) 0.002(4)
C2 0.038(5) 0.072(8) 0.070(7) -0.011(6) 0.008(5) -0.014(5)
C3 0.033(5) 0.088(9) 0.090(9) 0.013(7) 0.006(5) 0.022(6)
C4 0.051(5) 0.034(5) 0.046(5) -0.005(4) 0.000(4) 0.014(4)
C5 0.073(7) 0.061(7) 0.071(8) -0.018(6) 0.012(6) 0.018(6)
C6 0.077(8) 0.042(6) 0.079(8) -0.007(5) 0.012(6) -0.011(5)
C7 0.041(5) 0.046(5) 0.037(5) 0.007(4) 0.008(4) 0.004(4)
C8 0.100(10) 0.091(9) 0.051(7) 0.022(7) 0.020(6) 0.035(8)
C9 0.079(7) 0.071(7) 0.034(5) -0.003(5) 0.002(5) 0.005(6)
P2 0.0338(11) 0.0370(11) 0.0303(11) 0.0018(9) 0.0093(9) 0.0053(9)
C10 0.035(4) 0.052(6) 0.041(5) 0.001(4) 0.012(4) 0.005(4)
C11 0.043(6) 0.071(8) 0.093(9) 0.011(7) 0.018(6) 0.016(5)
C12 0.039(5) 0.063(7) 0.074(7) -0.004(6) 0.001(5) -0.001(5)
C13 0.064(6) 0.046(6) 0.036(5) -0.009(4) 0.004(4) 0.010(5)
C14 0.069(7) 0.062(7) 0.066(7) -0.013(6) -0.001(6) -0.013(6)
C15 0.088(8) 0.066(7) 0.041(6) -0.017(5) 0.018(5) 0.007(6)
C16 0.057(6) 0.046(5) 0.038(5) 0.009(4) 0.018(4) 0.013(4)
C17 0.086(8) 0.049(6) 0.076(8) 0.020(6) 0.030(7) 0.008(6)
C18 0.066(7) 0.065(7) 0.038(5) 0.010(5) 0.009(5) 0.017(5)
O 0.030(3) 0.049(3) 0.025(3) 0.000(3) 0.008(2) -0.002(3)
C21 0.029(4) 0.056(5) 0.019(4) 0.001(3) 0.003(3) 0.004(4)
C22 0.026(4) 0.042(5) 0.042(5) 0.003(4) 0.009(3) 0.000(4)
C23 0.034(4) 0.036(4) 0.027(4) -0.001(3) 0.006(3) 0.004(4)
C24 0.056(6) 0.043(5) 0.043(5) -0.007(4) 0.010(4) -0.018(4)
C25 0.108(10) 0.076(8) 0.051(7) -0.030(6) 0.027(6) -0.025(7)
C27 0.082(8) 0.054(6) 0.049(6) 0.012(5) -0.016(6) -0.020(6)
C31 0.040(5) 0.049(5) 0.029(4) -0.005(4) 0.012(4) -0.012(4)
C32 0.052(5) 0.061(6) 0.034(5) 0.003(5) 0.012(4) -0.001(5)
C33 0.073(7) 0.073(8) 0.040(5) 0.012(5) 0.010(5) -0.022(6)
C34 0.074(7) 0.074(8) 0.043(6) -0.014(6) 0.033(5) -0.019(6)
C35 0.042(5) 0.117(11) 0.052(6) -0.004(7) 0.023(5) -0.013(6)
C36 0.040(5) 0.089(8) 0.039(5) -0.004(5) 0.015(4) 0.002(5)

loop_
_atom_site_label
_atom_site_type_symbol
_atom_site_fract_x
_atom_site_fract_y
_atom_site_fract_z
_atom_site_U_iso_or_equiv
_atom_site_thermal_displace_type
_atom_site_occupancy
_atom_site_calc_flag
_atom_site_refinement_flags
Ir Ir 0.03336(3) 0.21942(2) 0.337086(13) 0.02829(13) Uani 1 d .
Cl Cl -0.1358(2) 0.1625(2) 0.39965(10) 0.0444(5) Uani 1 d .
P1 P 0.1866(2) 0.11793(15) 0.38490(10) 0.0334(5) Uani 1 d .
C1 C 0.3646(8) 0.1480(7) 0.3806(4) 0.048(2) Uani 1 d .
H1A H 0.3714(8) 0.1517(7) 0.3363(4) 0.080 Uiso 1 d R
C2 C 0.4042(10) 0.2360(7) 0.4078(5) 0.060(3) Uani 1 d .
H2A H 0.4964(10) 0.2476(7) 0.4035(5) 0.080 Uiso 1 d R
H2B H 0.3471(10) 0.2789(7) 0.3860(5) 0.080 Uiso 1 d R
H2C H 0.3944(10) 0.2361(7) 0.4518(5) 0.080 Uiso 1 d R
C3 C 0.4710(10) 0.0828(8) 0.4079(6) 0.071(3) Uani 1 d .
H3A H 0.5592(10) 0.1030(8) 0.4031(6) 0.080 Uiso 1 d R
H3B H 0.4654(10) 0.0755(8) 0.4520(6) 0.080 Uiso 1 d R
H3C H 0.4547(10) 0.0294(8) 0.3864(6) 0.080 Uiso 1 d R
C4 C 0.1735(9) 0.0095(6) 0.3518(4) 0.045(2) Uani 1 d .
H4A H 0.2361(9) -0.0256(6) 0.3787(4) 0.080 Uiso 1 d R
C5 C 0.2110(12) 0.0046(7) 0.2847(5) 0.068(3) Uani 1 d .
H5A H 0.2035(12) -0.0530(7) 0.2699(5) 0.080 Uiso 1 d R
H5B H 0.1505(12) 0.0400(7) 0.2570(5) 0.080 Uiso 1 d R
H5C H 0.3019(12) 0.0241(7) 0.2852(5) 0.080 Uiso 1 d R
C6 C 0.0326(11) -0.0275(7) 0.3526(6) 0.066(3) Uani 1 d .
H6A H 0.0271(11) -0.0840(7) 0.3355(6) 0.080 Uiso 1 d R
H6B H 0.0141(11) -0.0289(7) 0.3955(6) 0.080 Uiso 1 d R
H6C H -0.0325(11) 0.0082(7) 0.3276(6) 0.080 Uiso 1 d R
C7 C 0.1665(9) 0.0985(6) 0.4689(4) 0.041(2) Uani 1 d .
H7A H 0.0723(9) 0.0865(6) 0.4674(4) 0.080 Uiso 1 d R
C8 C 0.2373(13) 0.0221(8) 0.5021(5) 0.080(4) Uani 1 d .
H8A H 0.2182(13) 0.0190(8) 0.5448(5) 0.080 Uiso 1 d R
H8B H 0.2062(13) -0.0288(8) 0.4798(5) 0.080 Uiso 1 d R
H8C H 0.3328(13) 0.0278(8) 0.5026(5) 0.080 Uiso 1 d R
C9 C 0.1919(12) 0.1754(7) 0.5112(5) 0.062(3) Uani 1 d .
H9A H 0.1786(12) 0.1600(7) 0.5533(5) 0.080 Uiso 1 d R
H9B H 0.2829(12) 0.1946(7) 0.5117(5) 0.080 Uiso 1 d R
H9C H 0.1305(12) 0.2200(7) 0.4958(5) 0.080 Uiso 1 d R
P2 P -0.0985(2) 0.34377(14) 0.32001(10) 0.0332(5) Uani 1 d .
C10 C -0.2805(8) 0.3252(6) 0.3224(4) 0.042(2) Uani 1 d .
H10A H -0.2846(8) 0.3004(6) 0.3631(4) 0.080 Uiso 1 d R
C11 C -0.3687(10) 0.4046(7) 0.3196(6) 0.068(3) Uani 1 d .
H11A H -0.4607(10) 0.3891(7) 0.3212(6) 0.080 Uiso 1 d R
H11B H -0.3366(10) 0.4407(7) 0.3549(6) 0.080 Uiso 1 d R
H11C H -0.3634(10) 0.4345(7) 0.2808(6) 0.080 Uiso 1 d R
C12 C -0.3420(10) 0.2585(7) 0.2748(5) 0.059(3) Uani 1 d .
H12A H -0.4357(10) 0.2511(7) 0.2782(5) 0.080 Uiso 1 d R
H12B H -0.3335(10) 0.2777(7) 0.2329(5) 0.080 Uiso 1 d R
H12C H -0.2957(10) 0.2053(7) 0.2828(5) 0.080 Uiso 1 d R
C13 C -0.0509(10) 0.4212(6) 0.3846(4) 0.049(2) Uani 1 d .
H13A H -0.1061(10) 0.4708(6) 0.3753(4) 0.080 Uiso 1 d R
C14 C 0.0971(11) 0.4496(7) 0.3886(6) 0.067(3) Uani 1 d .
H14A H 0.1182(11) 0.4898(7) 0.4224(6) 0.080 Uiso 1 d R
H14B H 0.1542(11) 0.4007(7) 0.3967(6) 0.080 Uiso 1 d R
H14C H 0.1114(11) 0.4754(7) 0.3494(6) 0.080 Uiso 1 d R
C15 C -0.0768(12) 0.3877(7) 0.4486(5) 0.064(3) Uani 1 d .
H15A H -0.0515(12) 0.4298(7) 0.4807(5) 0.080 Uiso 1 d R
H15B H -0.1707(12) 0.3743(7) 0.4468(5) 0.080 Uiso 1 d R
H15C H -0.0238(12) 0.3374(7) 0.4585(5) 0.080 Uiso 1 d R
C16 C -0.0793(10) 0.4079(6) 0.2487(4) 0.046(2) Uani 1 d .
H16A H 0.0149(10) 0.4059(6) 0.2451(4) 0.080 Uiso 1 d R
C17 C -0.1146(12) 0.5028(7) 0.2494(6) 0.068(3) Uani 1 d .
H17A H -0.1003(12) 0.5294(7) 0.2105(6) 0.080 Uiso 1 d R
H17B H -0.2076(12) 0.5086(7) 0.2547(6) 0.080 Uiso 1 d R
H17C H -0.0587(12) 0.5298(7) 0.2842(6) 0.080 Uiso 1 d R
C18 C -0.1523(11) 0.3680(7) 0.1876(4) 0.056(3) Uani 1 d .
H18A H -0.1400(11) 0.4029(7) 0.1520(4) 0.080 Uiso 1 d R
H18B H -0.1162(11) 0.3124(7) 0.1824(4) 0.080 Uiso 1 d R
H18C H -0.2468(11) 0.3636(7) 0.1903(4) 0.080 Uiso 1 d R
O O -0.0587(5) 0.1536(4) 0.2510(2) 0.0344(13) Uani 1 d .
C21 C 0.1504(8) 0.2499(6) 0.2752(3) 0.035(2) Uani 1 d .
H21A H 0.2277(8) 0.2855(6) 0.2872(3) 0.080 Uiso 1 d R
C22 C 0.1228(7) 0.2190(6) 0.2150(4) 0.036(2) Uani 1 d .
C23 C 0.0053(8) 0.1656(5) 0.2044(4) 0.032(2) Uani 1 d .
C24 C -0.0467(10) 0.1247(6) 0.1429(4) 0.047(2) Uani 1 d .
C25 C 0.0484(14) 0.0792(8) 0.1101(5) 0.077(4) Uani 1 d .
C26 C -0.0065(34) 0.0403(22) 0.0487(16) 0.082(9) Uiso 0.40 d P
C26A C -0.2362(21) 0.0987(14) 0.0581(10) 0.075(6) Uiso 0.60 d P
C27 C -0.1886(12) 0.1329(7) 0.1218(5) 0.064(3) Uani 1 d .
C31 C 0.2028(8) 0.2389(6) 0.1634(4) 0.038(2) Uani 1 d .
C32 C 0.1451(10) 0.2784(6) 0.1077(4) 0.048(2) Uani 1 d .
H32A H 0.0521(10) 0.2950(6) 0.1033(4) 0.080 Uiso 1 d R
C33 C 0.2186(12) 0.2937(7) 0.0589(5) 0.062(3) Uani 1 d .
H33A H 0.1771(12) 0.3211(7) 0.0208(5) 0.080 Uiso 1 d R
C34 C 0.3516(12) 0.2701(7) 0.0658(5) 0.061(3) Uani 1 d .
H34A H 0.4027(12) 0.2796(7) 0.0318(5) 0.080 Uiso 1 d R
C35 C 0.4118(10) 0.2326(9) 0.1205(5) 0.069(3) Uani 1 d .
H35A H 0.5050(10) 0.2163(9) 0.1249(5) 0.080 Uiso 1 d R
C36 C 0.3384(9) 0.2174(7) 0.1692(5) 0.055(3) Uani 1 d .
H36A H 0.3814(9) 0.1923(7) 0.2080(5) 0.080 Uiso 1 d R

loop_
_atom_type_symbol
_atom_type_description
_atom_type_scat_dispersion_real
_atom_type_scat_dispersion_imag
_atom_type_scat_source
C C 0.0033 0.0016 'International Tables Vol C Tables 4.2.6.8 and 6.1.1.4'
H H 0.0000 0.0000 'International Tables Vol C Tables 4.2.6.8 and 6.1.1.4'
O O 0.0106 0.0060 'International Tables Vol C Tables 4.2.6.8 and 6.1.1.4'
P P 0.1023 0.0942 'International Tables Vol C Tables 4.2.6.8 and 6.1.1.4'
Cl Cl 0.1484 0.1585 'International Tables Vol C Tables 4.2.6.8 and 6.1.1.4'
Ir Ir -1.4442 7.9887 'International Tables Vol C Tables 4.2.6.8 and 6.1.1.4'

loop_
_geom_angle_atom_site_label_1
_geom_angle_atom_site_label_2
_geom_angle_atom_site_label_3
_geom_angle
C21 Ir O 76.6(3)
C21 Ir P1 92.3(2)
O Ir P1 102.2(2)
C21 Ir P2 94.1(3)
O Ir P2 96.1(2)
P1 Ir P2 161.61(8)
C21 Ir Cl 169.1(3)
O Ir Cl 92.58(15)
P1 Ir Cl 88.61(7)
P2 Ir Cl 88.30(7)
C4 P1 C7 101.9(4)
C4 P1 C1 103.3(4)
C7 P1 C1 109.3(4)
C4 P1 Ir 117.3(3)
C7 P1 Ir 112.0(3)
C1 P1 Ir 112.1(3)
C3 C1 C2 109.6(8)
C3 C1 P1 115.4(7)
C2 C1 P1 114.1(7)
C6 C4 C5 110.3(9)
C6 C4 P1 111.1(6)
C5 C4 P1 113.0(7)
C9 C7 C8 109.2(8)
C9 C7 P1 114.4(7)
C8 C7 P1 118.1(7)
C13 P2 C10 103.3(4)
C13 P2 C16 102.0(4)
C10 P2 C16 109.2(4)
C13 P2 Ir 110.8(3)
C10 P2 Ir 113.3(3)
C16 P2 Ir 116.9(3)
C12 C10 C11 111.2(8)
C12 C10 P2 113.1(6)
C11 C10 P2 115.8(7)
C15 C13 C14 110.0(9)
C15 C13 P2 112.5(7)
C14 C13 P2 111.9(7)
C18 C16 C17 108.9(8)
C18 C16 P2 112.4(7)
C17 C16 P2 117.8(7)
C23 O Ir 112.8(5)
C22 C21 Ir 119.5(6)
C21 C22 C23 113.7(7)
C21 C22 C31 124.5(7)
C23 C22 C31 121.8(7)
O C23 C22 117.4(7)
O C23 C24 118.3(7)
C22 C23 C24 124.3(7)
C27 C24 C25 125.7(9)
C27 C24 C23 116.1(9)
C25 C24 C23 118.1(9)
C24 C25 C26 116.6(17)
C24 C27 C26A 115.3(13)
C32 C31 C36 117.6(8)
C32 C31 C22 121.7(8)
C36 C31 C22 120.7(8)
C33 C32 C31 121.5(9)
C34 C33 C32 119.4(10)
C35 C34 C33 120.5(9)
C34 C35 C36 120.1(10)
C35 C36 C31 121.0(10)

loop_
_geom_bond_atom_site_label_1
_geom_bond_atom_site_label_2
_geom_bond_distance
Ir C21 1.953(8)
Ir O 2.191(5)
Ir P1 2.343(2)
Ir P2 2.359(2)
Ir Cl 2.478(2)
P1 C4 1.844(9)
P1 C7 1.860(9)
P1 C1 1.862(9)
C1 C3 1.531(13)
C1 C2 1.530(14)
C4 C6 1.531(13)
C4 C5 1.536(14)
C7 C9 1.508(13)
C7 C8 1.517(13)
P2 C13 1.849(9)
P2 C10 1.856(9)
P2 C16 1.861(9)
C10 C12 1.526(14)
C10 C11 1.528(13)
C13 C15 1.523(13)
C13 C14 1.540(14)
C16 C18 1.532(13)
C16 C17 1.536(14)
O C23 1.275(9)
C21 C22 1.365(11)
C22 C23 1.437(11)
C22 C31 1.490(11)
C23 C24 1.486(12)
C24 C27 1.434(14)
C24 C25 1.453(15)
C25 C26 1.48(3)
C26A C27 1.47(2)
C31 C32 1.390(12)
C31 C36 1.388(12)
C32 C33 1.385(13)
C33 C34 1.37(2)
C34 C35 1.37(2)
C35 C36 1.382(13)
